data_4322540
loop_
_publ_author_name
'Peter A. Tanner'
'Michele D. Faucher'
'Thomas C. W. Mak'

_publ_section_title
;
 Synthesis, Structure, and Spectroscopy of Rare Earth Hypophosphites. 1.
 Anhydrous and Monohydrated Lanthanide Hypophosphites
;
_journal_name_full 'Inorganic Chemistry'
_journal_page_first 6008
_journal_page_last 6023
_journal_paper_doi 10.1021/ic990187z
_journal_volume 38
_journal_year 1999
_chemical_formula_moiety La(H2PO2)3.H2O
_chemical_formula_sum 'C0 H8 La O7 P3'
_chemical_formula_weight 351.88
_chemical_name_common 'lanthanum(III) hypophosphite hydrate'
_chemical_name_systematic
; 
 ? 
;
_space_group_IT_number 2
_symmetry_cell_setting triclinic
_symmetry_space_group_name_Hall '-P 1'
_symmetry_space_group_name_H-M 'P -1'
_atom_sites_solution_hydrogens geom
_atom_sites_solution_primary direct
_atom_sites_solution_secondary difmap
_audit_creation_method SHELXL-97
_cell_angle_alpha 110.57(2)
_cell_angle_beta 98.26(1)
_cell_angle_gamma 104.35(1)
_cell_formula_units_Z 2
_cell_length_a 7.229(1)
_cell_length_b 7.983(1)
_cell_length_c 8.934(2)
_cell_measurement_temperature 293(2)
_cell_volume 452.26(16)
_computing_structure_refinement 'SHELXL-97 (Sheldrick, 1997)'
_computing_structure_solution 'SHELXS-97 (Sheldrick, 1990)'
_diffrn_ambient_temperature 293(2)
_diffrn_measured_fraction_theta_full 1.000
_diffrn_measured_fraction_theta_max 1.000
_diffrn_radiation_monochromator graphite
_diffrn_radiation_source 'fine-focus sealed tube'
_diffrn_radiation_type MoK\a
_diffrn_radiation_wavelength 0.71073
_diffrn_reflns_av_R_equivalents 0.0377
_diffrn_reflns_av_sigmaI/netI 0.0170
_diffrn_reflns_limit_h_max 15
_diffrn_reflns_limit_h_min 0
_diffrn_reflns_limit_k_max 16
_diffrn_reflns_limit_k_min -16
_diffrn_reflns_limit_l_max 18
_diffrn_reflns_limit_l_min -18
_diffrn_reflns_number 8576
_diffrn_reflns_theta_full 47.62
_diffrn_reflns_theta_max 47.62
_diffrn_reflns_theta_min 2.52
_exptl_absorpt_coefficient_mu 5.246
_exptl_absorpt_correction_T_max 0.578
_exptl_absorpt_correction_T_min 0.350
_exptl_absorpt_correction_type empirical
_exptl_crystal_colour colorless
_exptl_crystal_density_diffrn 2.584
_exptl_crystal_density_method 'not measured'
_exptl_crystal_description prism
_exptl_crystal_F_000 332
_exptl_crystal_size_max 0.32
_exptl_crystal_size_mid 0.24
_exptl_crystal_size_min 0.16
_refine_diff_density_max 2.701
_refine_diff_density_min -1.416
_refine_diff_density_rms 0.173
_refine_ls_extinction_coef 0.0016(7)
_refine_ls_extinction_expression Fc^*^=kFc[1+0.001xFc^2^\l^3^/sin(2\q)]^-1/4^
_refine_ls_extinction_method SHELXL
_refine_ls_goodness_of_fit_ref 1.075
_refine_ls_hydrogen_treatment mixed
_refine_ls_matrix_type full
_refine_ls_number_parameters 123
_refine_ls_number_reflns 8504
_refine_ls_number_restraints 8
_refine_ls_restrained_S_all 1.075
_refine_ls_R_factor_all 0.0293
_refine_ls_R_factor_gt 0.0262
_refine_ls_shift/su_max 0.001
_refine_ls_shift/su_mean 0.000
_refine_ls_structure_factor_coef Fsqd
_refine_ls_weighting_details 'w=1/[\s^2^(Fo^2^)+(0.0340P)^2^+0.4372P] where P=(Fo^2^+2Fc^2^)/3'
_refine_ls_weighting_scheme calc
_refine_ls_wR_factor_gt 0.0672
_refine_ls_wR_factor_ref 0.0683
_reflns_number_gt 7847
_reflns_number_total 8504
_reflns_threshold_expression >2sigma(I)
_cod_data_source_file ic990187z_2.cif
_cod_data_source_block lahpw
_cod_depositor_comments
;
The following automatic conversions were performed:

'_refine_ls_weighting_scheme' value 'calc
w=1/[\s^2^(Fo^2^)+(0.0340P)^2^+0.4372P] where P=(Fo^2^+2Fc^2^)/3' was
changed to 'calc'. New tag '_refine_ls_weighting_details' was
created. The value of the new tag was set to
'w=1/[\s^2^(Fo^2^)+(0.0340P)^2^+0.4372P] where P=(Fo^2^+2Fc^2^)/3'.

Automatic conversion script
Id: cif_fix_values 3143 2015-03-26 13:38:13Z robertas 
;
_cod_original_cell_volume 452.3(1)
_cod_database_code 4322540

loop_
_symmetry_equiv_pos_as_xyz
'x, y, z'
'-x, -y, -z'

loop_
_atom_site_label
_atom_site_type_symbol
_atom_site_fract_x
_atom_site_fract_y
_atom_site_fract_z
_atom_site_U_iso_or_equiv
_atom_site_adp_type
_atom_site_occupancy
_atom_site_calc_flag
_atom_site_refinement_flags
_atom_site_disorder_assembly
_atom_site_disorder_group
La1 La 0.160759(10) 0.318179(10) 0.370215(9) 0.01449(2) Uani 1 d . . .
P1 P 0.34816(6) 0.68599(7) 0.76945(5) 0.02170(7) Uani 1 d D . .
O1 O 0.15165(16) 0.57173(18) 0.64410(14) 0.01978(17) Uani 1 d . . .
O2 O 0.5254(2) 0.6609(3) 0.7081(2) 0.0320(3) Uani 1 d . . .
H1A H 0.340(5) 0.650(5) 0.907(3) 0.030 Uiso 1 d D . .
H1B H 0.359(5) 0.8696(15) 0.848(4) 0.030 Uiso 1 d D . .
P2 P -0.03468(9) -0.19276(8) 0.08896(6) 0.02866(9) Uani 1 d D . .
O3 O 0.1143(3) -0.0224(2) 0.2261(2) 0.0352(3) Uani 1 d . . .
O4 O -0.0078(3) -0.2396(3) -0.08164(19) 0.0392(4) Uani 1 d . . .
H2A H -0.222(2) -0.187(6) 0.082(5) 0.040 Uiso 1 d D . .
H2B H -0.041(6) -0.341(4) 0.132(5) 0.040 Uiso 1 d D . .
P3 P 0.46718(7) 0.72386(8) 0.30949(7) 0.02406(8) Uani 1 d D . .
O5 O 0.2876(2) 0.6352(2) 0.3561(2) 0.0263(2) Uani 1 d . . .
O6 O 0.6679(2) 0.7648(2) 0.4143(2) 0.0268(2) Uani 1 d . . .
H3A H 0.4571 0.8942 0.3163 0.040 Uiso 1 d D . .
H3B H 0.449(6) 0.623(5) 0.1467(12) 0.040 Uiso 1 d D . .
O1W O -0.1110(2) 0.1350(2) 0.4579(2) 0.0301(3) Uani 1 d D . .
H1WB H -0.153(6) 0.020(3) 0.440(6) 0.050 Uiso 1 d D . .
H1WA H -0.172(6) 0.199(6) 0.518(5) 0.050 Uiso 1 d D . .

loop_
_atom_site_aniso_label
_atom_site_aniso_U_11
_atom_site_aniso_U_22
_atom_site_aniso_U_33
_atom_site_aniso_U_23
_atom_site_aniso_U_13
_atom_site_aniso_U_12
La1 0.01229(3) 0.01523(3) 0.01559(3) 0.00554(2) 0.00429(2) 0.00443(2)
P1 0.01429(13) 0.02726(18) 0.01778(14) 0.00299(13) 0.00267(11) 0.00680(12)
O1 0.0147(3) 0.0227(4) 0.0185(4) 0.0051(3) 0.0023(3) 0.0060(3)
O2 0.0188(5) 0.0405(8) 0.0452(9) 0.0213(7) 0.0160(5) 0.0136(5)
P2 0.0364(3) 0.02388(19) 0.01886(16) 0.00593(14) 0.00461(16) 0.00364(17)
O3 0.0464(9) 0.0224(5) 0.0258(6) 0.0004(5) 0.0011(6) 0.0105(6)
O4 0.0440(9) 0.0551(11) 0.0173(5) 0.0073(6) 0.0057(5) 0.0258(9)
P3 0.01667(15) 0.0315(2) 0.0297(2) 0.02112(17) 0.00468(13) 0.00510(14)
O5 0.0208(5) 0.0252(5) 0.0404(7) 0.0191(5) 0.0130(5) 0.0085(4)
O6 0.0185(4) 0.0281(6) 0.0321(6) 0.0159(5) 0.0000(4) 0.0030(4)
O1W 0.0295(6) 0.0225(5) 0.0476(9) 0.0188(6) 0.0228(6) 0.0096(5)

loop_
_atom_type_symbol
_atom_type_description
_atom_type_scat_dispersion_real
_atom_type_scat_dispersion_imag
_atom_type_scat_source
C C 0.0033 0.0016 'International Tables Vol C Tables 4.2.6.8 and 6.1.1.4'
H H 0.0000 0.0000 'International Tables Vol C Tables 4.2.6.8 and 6.1.1.4'
P P 0.1023 0.0942 'International Tables Vol C Tables 4.2.6.8 and 6.1.1.4'
La La -0.2871 2.4523 'International Tables Vol C Tables 4.2.6.8 and 6.1.1.4'
O O 0.0106 0.0060 'International Tables Vol C Tables 4.2.6.8 and 6.1.1.4'

loop_
_geom_angle_atom_site_label_1
_geom_angle_atom_site_label_2
_geom_angle_atom_site_label_3
_geom_angle
_geom_angle_site_symmetry_1
_geom_angle_site_symmetry_3
_geom_angle_publ_flag
O4 La1 O2 86.98(7) 2 2_666 ?
O4 La1 O3 75.41(7) 2 . ?
O2 La1 O3 80.33(7) 2_666 . ?
O4 La1 O6 150.19(6) 2 2_666 ?
O2 La1 O6 81.64(6) 2_666 2_666 ?
O3 La1 O6 75.56(6) . 2_666 ?
O4 La1 O5 79.31(7) 2 . ?
O2 La1 O5 72.20(5) 2_666 . ?
O3 La1 O5 143.35(6) . . ?
O6 La1 O5 122.28(5) 2_666 . ?
O4 La1 O1W 102.97(8) 2 . ?
O2 La1 O1W 146.77(6) 2_666 . ?
O3 La1 O1W 71.97(6) . . ?
O6 La1 O1W 74.09(6) 2_666 . ?
O5 La1 O1W 140.45(5) . . ?
O4 La1 O1 131.85(6) 2 . ?
O2 La1 O1 119.27(5) 2_666 . ?
O3 La1 O1 143.35(6) . . ?
O6 La1 O1 77.22(5) 2_666 . ?
O5 La1 O1 72.88(5) . . ?
O1W La1 O1 77.30(5) . . ?
O4 La1 O1 71.07(5) 2 2_566 ?
O2 La1 O1 144.76(5) 2_666 2_566 ?
O3 La1 O1 118.18(6) . 2_566 ?
O6 La1 O1 130.18(5) 2_666 2_566 ?
O5 La1 O1 76.75(4) . 2_566 ?
O1W La1 O1 67.25(5) . 2_566 ?
O1 La1 O1 64.83(4) . 2_566 ?
O2 P1 O1 115.27(9) . . ?
P1 O1 La1 116.12(6) . . ?
P1 O1 La1 124.83(7) . 2_566 ?
La1 O1 La1 115.17(4) . 2_566 ?
P1 O2 La1 169.72(12) . 2_666 ?
O4 P2 O3 117.89(13) . . ?
P2 O3 La1 138.10(12) . . ?
P2 O4 La1 146.43(12) . 2 ?
O6 P3 O5 118.93(9) . . ?
P3 O5 La1 131.92(8) . . ?
P3 O6 La1 141.63(9) . 2_666 ?

loop_
_geom_bond_atom_site_label_1
_geom_bond_atom_site_label_2
_geom_bond_distance
_geom_bond_site_symmetry_2
_geom_bond_publ_flag
La1 O4 2.4420(17) 2 ?
La1 O2 2.4523(14) 2_666 ?
La1 O3 2.4750(17) . ?
La1 O6 2.5094(15) 2_666 ?
La1 O5 2.5235(14) . ?
La1 O1W 2.5366(14) . ?
La1 O1 2.5924(14) . ?
La1 O1 2.6209(12) 2_566 ?
P1 O2 1.4949(14) . ?
P1 O1 1.5123(13) . ?
O1 La1 2.6209(12) 2_566 ?
O2 La1 2.4523(14) 2_666 ?
P2 O4 1.4904(18) . ?
P2 O3 1.4949(18) . ?
O4 La1 2.4420(17) 2 ?
P3 O6 1.4995(14) . ?
P3 O5 1.5058(14) . ?
O6 La1 2.5094(15) 2_666 ?
